data_7129477
loop_
_publ_author_name
'Subbarayappa, Adimurthy'
'Semwal, Rashmi'
'Bhadani, Gaurav'

_publ_section_title
;
 Pd-Catalyzed annulation of imidazo[1,2-a]pyridines with coumarins and
 indoles: Synthesis of benzofuran and indole fused heterocycles
;
_journal_name_full 'Chemical Communications'
_journal_paper_doi 10.1039/D1CC06803B
_journal_year 2022
_chemical_formula_sum 'C22 H13 F N2 O'
_chemical_formula_weight 340.34
_space_group_crystal_system monoclinic
_space_group_IT_number 14
_space_group_name_Hall '-P 2yn'
_space_group_name_H-M_alt 'P 1 21/n 1'
_atom_sites_solution_hydrogens geom
_audit_creation_method SHELXL-2018/3
_audit_update_record
;
2021-11-26 deposited with the CCDC.	2021-12-23 downloaded from the CCDC.
;
_cell_angle_alpha 90
_cell_angle_beta 95.058(11)
_cell_angle_gamma 90
_cell_formula_units_Z 4
_cell_length_a 11.213(4)
_cell_length_b 7.512(2)
_cell_length_c 18.352(6)
_cell_measurement_reflns_used 2132
_cell_measurement_temperature 100(2)
_cell_measurement_theta_max 22.75
_cell_measurement_theta_min 2.22
_cell_volume 1539.8(9)
_computing_cell_refinement 'Bruker SAINT'
_computing_data_collection 'Bruker APEX2'
_computing_data_reduction 'Bruker SAINT'
_computing_molecular_graphics 'Bruker SHELXTL'
_computing_publication_material 'Bruker SHELXTL'
_computing_structure_refinement 'SHELXL-2018/3 (Sheldrick, 2018)'
_computing_structure_solution 'SHELXT 2018/2 (Sheldrick, 2018)'
_diffrn_ambient_temperature 100(2)
_diffrn_measured_fraction_theta_full 1.000
_diffrn_measured_fraction_theta_max 1.000
_diffrn_measurement_device_type 'Bruker D8 Quest'
_diffrn_measurement_method '\f and \w scans'
_diffrn_radiation_type MoK\a
_diffrn_radiation_wavelength 0.71073
_diffrn_reflns_av_R_equivalents 0.1495
_diffrn_reflns_av_unetI/netI 0.0953
_diffrn_reflns_Laue_measured_fraction_full 1.000
_diffrn_reflns_Laue_measured_fraction_max 1.000
_diffrn_reflns_limit_h_max 12
_diffrn_reflns_limit_h_min -12
_diffrn_reflns_limit_k_max 8
_diffrn_reflns_limit_k_min -8
_diffrn_reflns_limit_l_max 18
_diffrn_reflns_limit_l_min -20
_diffrn_reflns_number 17598
_diffrn_reflns_point_group_measured_fraction_full 1.000
_diffrn_reflns_point_group_measured_fraction_max 1.000
_diffrn_reflns_theta_full 23.597
_diffrn_reflns_theta_max 23.597
_diffrn_reflns_theta_min 2.051
_diffrn_source 'MICRO FOCUS TUBE'
_exptl_absorpt_coefficient_mu 0.100
_exptl_absorpt_correction_type none
_exptl_absorpt_process_details SADABS
_exptl_crystal_colour yellow
_exptl_crystal_density_diffrn 1.468
_exptl_crystal_density_method 'not measured'
_exptl_crystal_description rod
_exptl_crystal_F_000 704
_exptl_crystal_size_max 0.206
_exptl_crystal_size_mid 0.111
_exptl_crystal_size_min 0.024
_refine_diff_density_max 0.255
_refine_diff_density_min -0.321
_refine_diff_density_rms 0.076
_refine_ls_extinction_method none
_refine_ls_goodness_of_fit_ref 1.085
_refine_ls_hydrogen_treatment constr
_refine_ls_matrix_type full
_refine_ls_number_parameters 236
_refine_ls_number_reflns 2315
_refine_ls_number_restraints 0
_refine_ls_restrained_S_all 1.085
_refine_ls_R_factor_all 0.1202
_refine_ls_R_factor_gt 0.0607
_refine_ls_shift/su_max 0.000
_refine_ls_shift/su_mean 0.000
_refine_ls_structure_factor_coef Fsqd
_refine_ls_weighting_details 'w=1/[\s^2^(Fo^2^)+(0.1000P)^2^] where P=(Fo^2^+2Fc^2^)/3'
_refine_ls_weighting_scheme calc
_refine_ls_wR_factor_gt 0.1552
_refine_ls_wR_factor_ref 0.1928
_reflns_Friedel_coverage 0.000
_reflns_number_gt 1426
_reflns_number_total 2315
_reflns_threshold_expression 'I > 2\s(I)'
_cod_data_source_file d1cc06803b2.cif
_cod_data_source_block DLR08_0m_a
_cod_depositor_comments
;
The following automatic conversions were performed:

data item '_space_group_crystal_system' value 'Monoclinic' was
changed to 'monoclinic' in accordance with the
/home/data/users/saulius/crontab/automatic-downloads/rss-feeds/RSC/lib/dictionaries/cif_core.dic
dictionary named 'cif_core.dic' version 2.4.2 last updated on
2011-04-26.

Automatic conversion script
Id: cif_fix_values 7556 2019-12-06 15:28:31Z antanas 
;
_cod_original_cell_volume 1539.7(9)
_cod_original_sg_symbol_H-M 'P 21/n'
_cod_database_code 7129477
_shelx_shelxl_version_number 2018/3
_shelx_space_group_comment
;
The symmetry employed for this shelxl refinement is uniquely defined
by the following loop, which should always be used as a source of
symmetry information in preference to the above space-group names.
They are only intended as comments.
;
_shelx_estimated_absorpt_t_min 0.980
_shelx_estimated_absorpt_t_max 0.998

loop_
_space_group_symop_operation_xyz
'x, y, z'
'-x+1/2, y+1/2, -z+1/2'
'-x, -y, -z'
'x-1/2, -y-1/2, z-1/2'

loop_
_atom_site_label
_atom_site_type_symbol
_atom_site_fract_x
_atom_site_fract_y
_atom_site_fract_z
_atom_site_U_iso_or_equiv
_atom_site_adp_type
_atom_site_occupancy
_atom_site_site_symmetry_order
_atom_site_calc_flag
_atom_site_refinement_flags_posn
_atom_site_refinement_flags_adp
_atom_site_refinement_flags_occupancy
_atom_site_disorder_assembly
_atom_site_disorder_group
F1 F 0.8748(2) 0.4266(3) 0.51818(12) 0.0398(7) Uani 1 1 d . . . . .
O1 O 0.7279(2) 0.4724(3) 0.39024(13) 0.0274(8) Uani 1 1 d . . . . .
N1 N 0.5197(3) 0.2562(4) 0.49243(17) 0.0255(8) Uani 1 1 d . . . . .
C1 C 0.8643(4) 0.4669(5) 0.5900(2) 0.0284(11) Uani 1 1 d . . . . .
N2 N 0.5674(3) 0.2641(4) 0.61169(17) 0.0264(9) Uani 1 1 d . . . . .
C2 C 0.9593(4) 0.5490(5) 0.6290(2) 0.0311(11) Uani 1 1 d . . . . .
H2 H 1.030383 0.575758 0.606659 0.037 Uiso 1 1 calc R U . . .
C3 C 0.9491(4) 0.5917(5) 0.7017(2) 0.0322(11) Uani 1 1 d . . . . .
H3 H 1.012582 0.651465 0.729423 0.039 Uiso 1 1 calc R U . . .
C4 C 0.8457(4) 0.5466(5) 0.7336(2) 0.0312(11) Uani 1 1 d . . . . .
H4 H 0.839008 0.574183 0.783607 0.037 Uiso 1 1 calc R U . . .
C5 C 0.7527(4) 0.4624(5) 0.6935(2) 0.0288(11) Uani 1 1 d . . . . .
H5 H 0.682853 0.431265 0.716419 0.035 Uiso 1 1 calc R U . . .
C6 C 0.7596(4) 0.4215(5) 0.6191(2) 0.0252(10) Uani 1 1 d . . . . .
C7 C 0.6578(4) 0.3413(5) 0.5763(2) 0.0270(10) Uani 1 1 d . . . . .
C8 C 0.6298(4) 0.3380(5) 0.4994(2) 0.0247(10) Uani 1 1 d . . . . .
C9 C 0.6438(4) 0.3821(5) 0.4256(2) 0.0252(10) Uani 1 1 d . . . . .
C10 C 0.5467(4) 0.3255(5) 0.3784(2) 0.0262(10) Uani 1 1 d . . . . .
C11 C 0.4614(4) 0.2453(5) 0.4230(2) 0.0254(10) Uani 1 1 d . . . . .
C12 C 0.3481(4) 0.1711(5) 0.4216(2) 0.0276(11) Uani 1 1 d . . . . .
H12 H 0.300943 0.154607 0.376487 0.033 Uiso 1 1 calc R U . . .
C13 C 0.3041(4) 0.1206(5) 0.4879(2) 0.0307(11) Uani 1 1 d . . . . .
H13 H 0.226322 0.069684 0.486192 0.037 Uiso 1 1 calc R U . . .
C14 C 0.3680(4) 0.1411(5) 0.5563(2) 0.0277(11) Uani 1 1 d . . . . .
H14 H 0.334318 0.105590 0.599723 0.033 Uiso 1 1 calc R U . . .
C15 C 0.4823(4) 0.2148(5) 0.5591(2) 0.0268(10) Uani 1 1 d . . . . .
C16 C 0.5701(4) 0.3876(5) 0.3071(2) 0.0261(10) Uani 1 1 d . . . . .
C17 C 0.6803(4) 0.4777(5) 0.3173(2) 0.0255(10) Uani 1 1 d . . . . .
C18 C 0.7327(4) 0.5631(5) 0.2625(2) 0.0285(11) Uani 1 1 d . . . . .
H18 H 0.806152 0.625385 0.271731 0.034 Uiso 1 1 calc R U . . .
C19 C 0.6745(4) 0.5549(5) 0.1934(2) 0.0292(11) Uani 1 1 d . . . . .
H19 H 0.709054 0.613216 0.154427 0.035 Uiso 1 1 calc R U . . .
C20 C 0.5650(4) 0.4626(5) 0.1784(2) 0.0286(11) Uani 1 1 d . . . . .
C21 C 0.5128(4) 0.3790(5) 0.2355(2) 0.0260(10) Uani 1 1 d . . . . .
H21 H 0.439325 0.316678 0.226325 0.031 Uiso 1 1 calc R U . . .
C22 C 0.5076(4) 0.4517(5) 0.1014(2) 0.0363(12) Uani 1 1 d . . . . .
H22A H 0.522044 0.562675 0.075581 0.054 Uiso 1 1 calc R U . . .
H22B H 0.421160 0.433557 0.102416 0.054 Uiso 1 1 calc R U . . .
H22C H 0.541982 0.351712 0.076137 0.054 Uiso 1 1 calc R U . . .

loop_
_atom_site_aniso_label
_atom_site_aniso_U_11
_atom_site_aniso_U_22
_atom_site_aniso_U_33
_atom_site_aniso_U_23
_atom_site_aniso_U_13
_atom_site_aniso_U_12
F1 0.0385(16) 0.0532(16) 0.0278(16) -0.0035(12) 0.0032(12) -0.0078(13)
O1 0.0349(18) 0.0277(15) 0.0191(16) -0.0005(12) 0.0005(14) -0.0025(14)
N1 0.031(2) 0.0233(18) 0.022(2) 0.0011(15) 0.0022(16) -0.0010(16)
C1 0.038(3) 0.031(2) 0.016(2) 0.0012(18) 0.003(2) -0.002(2)
N2 0.033(2) 0.0212(18) 0.025(2) 0.0005(15) 0.0013(18) -0.0023(16)
C2 0.036(3) 0.029(2) 0.029(3) 0.006(2) 0.002(2) -0.004(2)
C3 0.043(3) 0.023(2) 0.029(3) 0.0006(19) -0.006(2) 0.000(2)
C4 0.046(3) 0.025(2) 0.022(2) 0.0013(19) 0.001(2) 0.004(2)
C5 0.038(3) 0.021(2) 0.027(3) 0.0002(18) -0.001(2) 0.003(2)
C6 0.029(3) 0.023(2) 0.023(3) 0.0030(18) -0.002(2) -0.0021(19)
C7 0.035(3) 0.023(2) 0.023(3) -0.0013(18) 0.001(2) 0.004(2)
C8 0.030(3) 0.019(2) 0.024(3) -0.0010(18) -0.003(2) 0.0001(19)
C9 0.033(3) 0.019(2) 0.023(3) -0.0015(18) 0.003(2) -0.0011(19)
C10 0.030(3) 0.022(2) 0.025(3) -0.0006(18) -0.003(2) 0.0016(19)
C11 0.036(3) 0.018(2) 0.022(2) -0.0007(18) 0.001(2) 0.0034(19)
C12 0.035(3) 0.020(2) 0.027(3) 0.0003(18) -0.002(2) 0.001(2)
C13 0.034(3) 0.025(2) 0.032(3) -0.0017(19) -0.001(2) -0.0026(19)
C14 0.031(3) 0.025(2) 0.027(3) 0.0038(18) 0.003(2) 0.001(2)
C15 0.037(3) 0.020(2) 0.023(3) 0.0025(18) 0.002(2) 0.004(2)
C16 0.037(3) 0.023(2) 0.019(3) -0.0021(17) 0.001(2) 0.0008(19)
C17 0.034(3) 0.022(2) 0.020(2) -0.0018(18) 0.002(2) 0.0029(19)
C18 0.035(3) 0.024(2) 0.027(3) -0.0010(19) 0.003(2) -0.001(2)
C19 0.037(3) 0.028(2) 0.023(3) 0.0005(19) 0.006(2) 0.000(2)
C20 0.038(3) 0.024(2) 0.024(2) -0.0021(19) -0.001(2) 0.008(2)
C21 0.029(3) 0.022(2) 0.027(3) 0.0020(18) 0.003(2) 0.0040(19)
C22 0.048(3) 0.034(2) 0.026(3) 0.003(2) -0.002(2) -0.002(2)

loop_
_atom_type_symbol
_atom_type_description
_atom_type_scat_dispersion_real
_atom_type_scat_dispersion_imag
_atom_type_scat_source
C C 0.0033 0.0016 'International Tables Vol C Tables 4.2.6.8 and 6.1.1.4'
H H 0.0000 0.0000 'International Tables Vol C Tables 4.2.6.8 and 6.1.1.4'
F F 0.0171 0.0103 'International Tables Vol C Tables 4.2.6.8 and 6.1.1.4'
N N 0.0061 0.0033 'International Tables Vol C Tables 4.2.6.8 and 6.1.1.4'
O O 0.0106 0.0060 'International Tables Vol C Tables 4.2.6.8 and 6.1.1.4'

loop_
_geom_angle_atom_site_label_1
_geom_angle_atom_site_label_2
_geom_angle_atom_site_label_3
_geom_angle
_geom_angle_site_symmetry_1
_geom_angle_site_symmetry_3
_geom_angle_publ_flag
C9 O1 C17 104.3(3) . . ?
C15 N1 C8 111.3(3) . . ?
C15 N1 C11 131.0(4) . . ?
C8 N1 C11 117.4(3) . . ?
F1 C1 C2 118.2(4) . . ?
F1 C1 C6 117.9(4) . . ?
C2 C1 C6 123.9(4) . . ?
C15 N2 C7 106.4(3) . . ?
C1 C2 C3 118.7(4) . . ?
C2 C3 C4 119.5(4) . . ?
C5 C4 C3 120.6(4) . . ?
C4 C5 C6 121.0(4) . . ?
C1 C6 C5 116.3(4) . . ?
C1 C6 C7 123.3(4) . . ?
C5 C6 C7 120.4(4) . . ?
N2 C7 C8 110.7(3) . . ?
N2 C7 C6 119.6(4) . . ?
C8 C7 C6 129.6(4) . . ?
N1 C8 C9 101.0(3) . . ?
N1 C8 C7 102.6(4) . . ?
C9 C8 C7 156.0(4) . . ?
O1 C9 C10 112.9(3) . . ?
O1 C9 C8 135.0(4) . . ?
C10 C9 C8 112.0(4) . . ?
C9 C10 C16 105.7(4) . . ?
C9 C10 C11 107.1(4) . . ?
C16 C10 C11 146.7(4) . . ?
N1 C11 C12 113.6(4) . . ?
N1 C11 C10 102.4(3) . . ?
C12 C11 C10 144.0(4) . . ?
C11 C12 C13 118.9(4) . . ?
C14 C13 C12 123.8(4) . . ?
C15 C14 C13 118.3(4) . . ?
N2 C15 N1 109.0(4) . . ?
N2 C15 C14 136.6(4) . . ?
N1 C15 C14 114.3(4) . . ?
C17 C16 C21 117.9(4) . . ?
C17 C16 C10 105.3(3) . . ?
C21 C16 C10 136.8(4) . . ?
C18 C17 O1 124.5(4) . . ?
C18 C17 C16 123.8(4) . . ?
O1 C17 C16 111.8(3) . . ?
C17 C18 C19 117.3(4) . . ?
C18 C19 C20 122.3(4) . . ?
C21 C20 C19 119.2(4) . . ?
C21 C20 C22 120.6(4) . . ?
C19 C20 C22 120.2(4) . . ?
C20 C21 C16 119.5(4) . . ?

loop_
_geom_bond_atom_site_label_1
_geom_bond_atom_site_label_2
_geom_bond_distance
_geom_bond_site_symmetry_2
_geom_bond_publ_flag
F1 C1 1.368(4) . ?
O1 C9 1.370(5) . ?
O1 C17 1.397(4) . ?
N1 C15 1.364(5) . ?
N1 C8 1.375(5) . ?
N1 C11 1.382(5) . ?
C1 C2 1.375(6) . ?
C1 C6 1.376(6) . ?
N2 C15 1.347(5) . ?
N2 C7 1.379(5) . ?
C2 C3 1.386(6) . ?
C3 C4 1.386(6) . ?
C4 C5 1.376(6) . ?
C5 C6 1.409(5) . ?
C6 C7 1.458(5) . ?
C7 C8 1.419(5) . ?
C8 C9 1.416(5) . ?
C9 C10 1.397(5) . ?
C10 C16 1.435(5) . ?
C10 C11 1.445(6) . ?
C11 C12 1.385(6) . ?
C12 C13 1.406(6) . ?
C13 C14 1.397(5) . ?
C14 C15 1.393(6) . ?
C16 C17 1.407(6) . ?
C16 C21 1.412(5) . ?
C17 C18 1.368(6) . ?
C18 C19 1.374(5) . ?
C19 C20 1.416(6) . ?
C20 C21 1.394(6) . ?
C20 C22 1.501(5) . ?
